data_4316558
loop_
_publ_author_name
'Sung Ok Kang'
'Victor W. Day'
'Kristin Bowman-James'

_publ_contact_author
; 
   Prof. Kristin Bowman-James 
   Department of Chemistry -- University of Kansas
   Malott Hall
   1251 Wescoe Hall Dr, Rm 2010 
   Lawrence, KS  66045-7582  USA 
;
_publ_contact_author_email kbowman-james@ku.edu
_publ_contact_author_fax 1(785)8645396
_publ_contact_author_phone 1(785)8644278
_publ_section_title
;
 Tricyclic Host for Linear Anions
;
_journal_name_full 'Inorganic Chemistry'
_journal_page_first 8629
_journal_page_last 8636
_journal_paper_doi 10.1021/ic1013297
_journal_volume 49
_journal_year 2010
_chemical_formula_sum 'C64 H103 F2 N17 O11'
_chemical_formula_weight 1324.63
_chemical_name_systematic
; 
 ? 
;
_space_group_IT_number 20
_symmetry_cell_setting orthorhombic
_symmetry_space_group_name_Hall 'C 2c 2'
_symmetry_space_group_name_H-M 'C 2 2 21'
_atom_sites_solution_hydrogens geom
_atom_sites_solution_primary direct
_atom_sites_solution_secondary difmap
_audit_creation_method SHELXTL
_cell_angle_alpha 90.00
_cell_angle_beta 90.00
_cell_angle_gamma 90.00
_cell_formula_units_Z 4
_cell_length_a 14.6110(17)
_cell_length_b 17.121(2)
_cell_length_c 28.675(3)
_cell_measurement_reflns_used 7589
_cell_measurement_temperature 100(2)
_cell_measurement_theta_max 29.11
_cell_measurement_theta_min 2.32
_cell_volume 7173.2(14)
_computing_cell_refinement 'Bruker SAINT'
_computing_data_collection 'Bruker SMART'
_computing_data_reduction 'Bruker SAINT'
_computing_molecular_graphics 'Bruker SHELXTL'
_computing_publication_material 'Bruker SHELXTL'
_computing_structure_refinement 'Bruker SHELXTL'
_computing_structure_solution 'Bruker SHELXTL'
_diffrn_ambient_temperature 100(2)
_diffrn_measured_fraction_theta_full 0.996
_diffrn_measured_fraction_theta_max 0.996
_diffrn_measurement_device_type 'Bruker SMART APEX CCD area detector'
_diffrn_measurement_method 'phi and omega scans'
_diffrn_radiation_monochromator graphite
_diffrn_radiation_source 'fine-focus sealed tube'
_diffrn_radiation_type MoK\a
_diffrn_radiation_wavelength 0.71073
_diffrn_reflns_av_R_equivalents 0.0425
_diffrn_reflns_av_sigmaI/netI 0.0329
_diffrn_reflns_limit_h_max 20
_diffrn_reflns_limit_h_min -20
_diffrn_reflns_limit_k_max 23
_diffrn_reflns_limit_k_min -24
_diffrn_reflns_limit_l_max 40
_diffrn_reflns_limit_l_min -40
_diffrn_reflns_number 43041
_diffrn_reflns_theta_full 30.10
_diffrn_reflns_theta_max 30.10
_diffrn_reflns_theta_min 2.32
_diffrn_standards_decay_% 0.00
_exptl_absorpt_coefficient_mu 0.089
_exptl_absorpt_correction_type none
_exptl_crystal_colour Colorless
_exptl_crystal_density_diffrn 1.227
_exptl_crystal_density_meas 0
_exptl_crystal_density_method 'not measured'
_exptl_crystal_description Chunk
_exptl_crystal_F_000 2848
_exptl_crystal_size_max 0.36
_exptl_crystal_size_mid 0.30
_exptl_crystal_size_min 0.30
_refine_diff_density_max 0.872
_refine_diff_density_min -0.402
_refine_diff_density_rms 0.073
_refine_ls_abs_structure_details 'Flack H D (1983), Acta Cryst. A39, 876-881'
_refine_ls_abs_structure_Flack 0.3(11)
_refine_ls_extinction_method none
_refine_ls_goodness_of_fit_ref 1.020
_refine_ls_hydrogen_treatment mixed
_refine_ls_matrix_type full
_refine_ls_number_parameters 498
_refine_ls_number_reflns 10514
_refine_ls_number_restraints 43
_refine_ls_restrained_S_all 1.053
_refine_ls_R_factor_all 0.0842
_refine_ls_R_factor_gt 0.0743
_refine_ls_shift/su_max 0.000
_refine_ls_shift/su_mean 0.000
_refine_ls_structure_factor_coef Fsqd
_refine_ls_weighting_details 'calc w=1/[\s^2^(Fo^2^)+(0.1705P)^2^+0.0000P] where P=(Fo^2^+2Fc^2^)/3'
_refine_ls_weighting_scheme calc
_refine_ls_wR_factor_gt 0.2119
_refine_ls_wR_factor_ref 0.2213
_reflns_number_gt 8546
_reflns_number_total 10514
_reflns_threshold_expression >2sigma(I)
_cod_data_source_file ic1013297_si_002_4.cif
_cod_data_source_block Cmplx[1-HF2]_k47a
_cod_depositor_comments
;
The following automatic conversions were performed:

'_symmetry_cell_setting' value 'Orthorhombic' changed to
'orthorhombic' according to the built-in table from CIF Core
dictionary named 'cif_core.dic' version 2.4.1 from 2010-06-29.

Automatic conversion script
Id: cif_fix_values 1646 2011-03-28 12:23:43Z adriana 
;
_cod_original_cell_volume 7173.1(15)
_cod_database_code 4316558

loop_
_symmetry_equiv_pos_as_xyz
'x, y, z'
'-x, -y, z+1/2'
'-x, y, -z+1/2'
'x, -y, -z'
'x+1/2, y+1/2, z'
'-x+1/2, -y+1/2, z+1/2'
'-x+1/2, y+1/2, -z+1/2'
'x+1/2, -y+1/2, -z'

loop_
_atom_site_label
_atom_site_type_symbol
_atom_site_fract_x
_atom_site_fract_y
_atom_site_fract_z
_atom_site_U_iso_or_equiv
_atom_site_adp_type
_atom_site_occupancy
_atom_site_symmetry_multiplicity
_atom_site_calc_flag
_atom_site_refinement_flags
_atom_site_disorder_assembly
_atom_site_disorder_group
O1 O 0.15837(14) 0.74678(11) 0.65507(7) 0.0463(4) Uani 1 1 d . . .
O2 O 0.47182(16) 0.81561(12) 0.47673(8) 0.0563(5) Uani 1 1 d . . .
O3 O 0.6039(2) 0.77180(13) 0.64335(9) 0.0701(7) Uani 1 1 d . . .
O4 O 0.29178(15) 0.47551(15) 0.68959(7) 0.0572(6) Uani 1 1 d . . .
N1 N 0.16231(11) 0.49933(9) 0.56542(6) 0.0262(3) Uani 1 1 d . . .
C2 C 0.08376(14) 0.54519(12) 0.58136(7) 0.0297(4) Uani 1 1 d . . .
H2A H 0.0361 0.5097 0.5937 0.036 Uiso 1 1 calc R . .
H2B H 0.0574 0.5743 0.5547 0.036 Uiso 1 1 calc R . .
C3 C 0.11265(16) 0.60248(12) 0.61929(8) 0.0338(4) Uani 1 1 d . . .
H3A H 0.0598 0.6353 0.6284 0.041 Uiso 1 1 calc R . .
H3B H 0.1335 0.5734 0.6472 0.041 Uiso 1 1 calc R . .
N4 N 0.18637(13) 0.65189(10) 0.60221(7) 0.0310(4) Uani 1 1 d . . .
H4N H 0.2163(19) 0.6427(15) 0.5790(9) 0.020(5) Uiso 1 1 d . . .
C5 C 0.20348(14) 0.72085(12) 0.62250(8) 0.0314(4) Uani 1 1 d . . .
C6 C 0.28138(14) 0.76852(12) 0.60260(9) 0.0324(4) Uani 1 1 d . . .
N7 N 0.32103(12) 0.74384(10) 0.56336(7) 0.0323(4) Uani 1 1 d . . .
C8 C 0.30468(17) 0.83741(14) 0.62548(10) 0.0422(5) Uani 1 1 d . . .
H8 H 0.2754 0.8519 0.6538 0.051 Uiso 1 1 calc R . .
C9 C 0.3712(2) 0.88390(16) 0.60606(12) 0.0535(7) Uani 1 1 d . . .
H9 H 0.3895 0.9310 0.6209 0.064 Uiso 1 1 calc R . .
C10 C 0.41093(19) 0.86092(15) 0.56485(12) 0.0503(6) Uani 1 1 d . . .
H10 H 0.4556 0.8930 0.5502 0.060 Uiso 1 1 calc R . .
C11 C 0.38510(15) 0.79016(13) 0.54473(9) 0.0377(5) Uani 1 1 d . . .
C12 C 0.43142(16) 0.76658(14) 0.50009(10) 0.0414(5) Uani 1 1 d . . .
N13 N 0.42912(14) 0.69088(12) 0.48907(8) 0.0395(4) Uani 1 1 d . . .
H13N H 0.413(2) 0.6596(18) 0.5070(11) 0.036(7) Uiso 1 1 d . . .
C14 C 0.48333(18) 0.66183(15) 0.44981(9) 0.0416(5) Uani 1 1 d . . .
H14A H 0.4715 0.6947 0.4220 0.050 Uiso 1 1 calc R . .
H14B H 0.4643 0.6077 0.4424 0.050 Uiso 1 1 calc R . .
C15 C 0.58487(18) 0.66298(15) 0.46084(10) 0.0440(6) Uani 1 1 d . . .
H15A H 0.6198 0.6477 0.4327 0.053 Uiso 1 1 calc R . .
H15B H 0.6034 0.7167 0.4694 0.053 Uiso 1 1 calc R . .
N16 N 0.60753(15) 0.60936(13) 0.49940(9) 0.0434(5) Uani 1 1 d . . .
C17 C 0.6810(2) 0.6399(2) 0.52830(12) 0.0574(7) Uani 1 1 d . . .
H17A H 0.7317 0.6580 0.5081 0.069 Uiso 1 1 calc R . .
H17B H 0.7049 0.5976 0.5485 0.069 Uiso 1 1 calc R . .
C18 C 0.6488(3) 0.70662(18) 0.55834(12) 0.0591(8) Uani 1 1 d . . .
H18A H 0.7005 0.7260 0.5775 0.071 Uiso 1 1 calc R . .
H18B H 0.6276 0.7500 0.5382 0.071 Uiso 1 1 calc R . .
N19 N 0.57397(19) 0.68173(14) 0.58905(9) 0.0493(6) Uani 1 1 d . . .
H19N H 0.553(3) 0.648(2) 0.5807(12) 0.046(9) Uiso 1 1 d . . .
C20 C 0.5576(2) 0.71719(14) 0.62879(10) 0.0483(6) Uani 1 1 d . . .
C21 C 0.47806(19) 0.68666(14) 0.65682(9) 0.0420(5) Uani 1 1 d . . .
N22 N 0.44026(14) 0.61847(11) 0.64405(7) 0.0368(4) Uani 1 1 d . . .
C23 C 0.4482(2) 0.72990(18) 0.69436(12) 0.0552(7) Uani 1 1 d . . .
H23 H 0.4765 0.7782 0.7020 0.066 Uiso 1 1 calc R . .
C24 C 0.3753(3) 0.7013(3) 0.72112(14) 0.0695(10) Uani 1 1 d . . .
H24 H 0.3523 0.7301 0.7469 0.083 Uiso 1 1 calc R . .
C25 C 0.3382(2) 0.6307(2) 0.70909(11) 0.0570(8) Uani 1 1 d . . .
H25 H 0.2894 0.6089 0.7267 0.068 Uiso 1 1 calc R . .
C26 C 0.37394(17) 0.59099(15) 0.67007(9) 0.0405(5) Uani 1 1 d . . .
C27 C 0.33115(16) 0.51255(16) 0.65860(9) 0.0408(5) Uani 1 1 d . . .
N28 N 0.33772(13) 0.48922(11) 0.61461(7) 0.0344(4) Uani 1 1 d . . .
H28N H 0.3675(19) 0.5202(15) 0.5915(9) 0.026(6) Uiso 1 1 d . . .
C29 C 0.28747(15) 0.42026(12) 0.59934(8) 0.0339(4) Uani 1 1 d . . .
H29A H 0.3000 0.3764 0.6209 0.041 Uiso 1 1 calc R . .
H29B H 0.3086 0.4048 0.5678 0.041 Uiso 1 1 calc R . .
C30 C 0.18436(15) 0.43631(11) 0.59809(7) 0.0295(4) Uani 1 1 d . . .
H30A H 0.1517 0.3882 0.5886 0.035 Uiso 1 1 calc R . .
H30B H 0.1631 0.4508 0.6297 0.035 Uiso 1 1 calc R . .
C31 C 0.15127(14) 0.46810(11) 0.51824(7) 0.0280(4) Uani 1 1 d . . .
H31A H 0.0929 0.4388 0.5164 0.034 Uiso 1 1 calc R . .
H31B H 0.2017 0.4311 0.5116 0.034 Uiso 1 1 calc R . .
C32 C 0.62699(19) 0.53060(16) 0.48081(11) 0.0477(6) Uani 1 1 d . . .
H32A H 0.6874 0.5309 0.4652 0.057 Uiso 1 1 calc R . .
H32B H 0.5802 0.5168 0.4572 0.057 Uiso 1 1 calc R . .
F F 0.3916(2) 0.54994(11) 0.53121(7) 0.0736(7) Uani 1 1 d . . .
H1F H 0.383(3) 0.5000 0.5000 0.044(11) Uiso 1 2 d S . .
N1C N 0.5000 0.3202(2) 0.7500 0.0480(7) Uani 1 2 d S . .
C1C C 0.4804(3) 0.3649(2) 0.79273(12) 0.0506(10) Uani 0.766(6) 1 d P A 1
H1CA H 0.4609 0.3281 0.8174 0.061 Uiso 0.766(6) 1 calc PR A 1
H1CB H 0.5377 0.3902 0.8034 0.061 Uiso 0.766(6) 1 calc PR A 1
C2C C 0.4100(5) 0.4248(3) 0.78735(15) 0.0772(17) Uani 0.766(6) 1 d P A 1
H2CA H 0.3517 0.4010 0.7771 0.093 Uiso 0.766(6) 1 calc PR A 1
H2CB H 0.4291 0.4640 0.7639 0.093 Uiso 0.766(6) 1 calc PR A 1
C3C C 0.3976(3) 0.4658(3) 0.83805(15) 0.0588(11) Uani 0.766(6) 1 d P A 1
H3CA H 0.3783 0.4262 0.8612 0.071 Uiso 0.766(6) 1 calc PR A 1
H3CB H 0.4569 0.4879 0.8484 0.071 Uiso 0.766(6) 1 calc PR A 1
C4C C 0.3293(6) 0.5279(4) 0.8357(3) 0.140(3) Uani 0.766(6) 1 d P A 1
H4CA H 0.3227 0.5520 0.8665 0.211 Uiso 0.766(6) 1 calc PR A 1
H4CB H 0.2705 0.5059 0.8259 0.211 Uiso 0.766(6) 1 calc PR A 1
H4CC H 0.3490 0.5675 0.8131 0.211 Uiso 0.766(6) 1 calc PR A 1
C5C C 0.4155(4) 0.2671(3) 0.7382(2) 0.0830(18) Uani 0.766(6) 1 d PU A 1
H5CA H 0.3964 0.2394 0.7668 0.100 Uiso 0.766(6) 1 calc PR A 1
H5CB H 0.3640 0.3011 0.7284 0.100 Uiso 0.766(6) 1 calc PR A 1
C6C C 0.4328(5) 0.2068(5) 0.6998(4) 0.164(6) Uani 0.766(6) 1 d PD A 1
H6CA H 0.4372 0.2334 0.6693 0.197 Uiso 0.766(6) 1 calc PR A 1
H6CB H 0.4915 0.1797 0.7058 0.197 Uiso 0.766(6) 1 calc PR A 1
C7C C 0.3585(11) 0.1502(9) 0.6988(6) 0.36(2) Uani 0.766(6) 1 d PD A 1
H7CA H 0.3020 0.1711 0.7132 0.437 Uiso 0.766(6) 1 calc PR A 1
H7CB H 0.3757 0.1006 0.7143 0.437 Uiso 0.766(6) 1 calc PR A 1
C8C C 0.3492(9) 0.1409(12) 0.6485(6) 0.360(15) Uani 0.766(6) 1 d PD A 1
H8CA H 0.2870 0.1233 0.6412 0.540 Uiso 0.766(6) 1 calc PR A 1
H8CB H 0.3935 0.1021 0.6374 0.540 Uiso 0.766(6) 1 calc PR A 1
H8CC H 0.3608 0.1910 0.6332 0.540 Uiso 0.766(6) 1 calc PR A 1
C1C' C 0.4261(5) 0.3794(4) 0.7748(3) 0.0246(18) Uani 0.234(6) 1 d PDU A 2
H1CC H 0.4014 0.4125 0.7495 0.029 Uiso 0.234(6) 1 calc PR A 2
H1CD H 0.3748 0.3461 0.7854 0.029 Uiso 0.234(6) 1 calc PR A 2
C2C' C 0.4462(14) 0.4321(10) 0.8135(7) 0.102(7) Uani 0.234(6) 1 d PDU A 2
H2CC H 0.4363 0.4067 0.8441 0.122 Uiso 0.234(6) 1 calc PR A 2
H2CD H 0.5096 0.4525 0.8119 0.122 Uiso 0.234(6) 1 calc PR A 2
C3C' C 0.3791(8) 0.4931(6) 0.8047(4) 0.050(3) Uiso 0.234(6) 1 d PD A 2
H3CC H 0.4125 0.5351 0.7882 0.061 Uiso 0.234(6) 1 calc PR A 2
H3CD H 0.3355 0.4709 0.7818 0.061 Uiso 0.234(6) 1 calc PR A 2
C4C' C 0.3293(6) 0.5279(4) 0.8357(3) 0.140(3) Uani 0.234(6) 1 d PD A 2
H4CD H 0.2848 0.5619 0.8201 0.211 Uiso 0.234(6) 1 calc PR A 2
H4CE H 0.3686 0.5594 0.8561 0.211 Uiso 0.234(6) 1 calc PR A 2
H4CF H 0.2969 0.4888 0.8544 0.211 Uiso 0.234(6) 1 calc PR A 2
C5C' C 0.4550(11) 0.2793(11) 0.7124(5) 0.070(4) Uani 0.234(6) 1 d PDU A 2
H5CC H 0.5028 0.2470 0.6974 0.084 Uiso 0.234(6) 1 calc PR A 2
H5CD H 0.4378 0.3199 0.6894 0.084 Uiso 0.234(6) 1 calc PR A 2
C6C' C 0.3754(10) 0.2290(10) 0.7171(4) 0.074(4) Uani 0.234(6) 1 d PDU A 2
H6CC H 0.3334 0.2545 0.7395 0.089 Uiso 0.234(6) 1 calc PR A 2
H6CD H 0.3964 0.1799 0.7318 0.089 Uiso 0.234(6) 1 calc PR A 2
C7C' C 0.3211(8) 0.2075(7) 0.6764(3) 0.050(4) Uani 0.234(6) 1 d PD A 2
H7CC H 0.2578 0.1977 0.6872 0.060 Uiso 0.234(6) 1 calc PR A 2
H7CD H 0.3188 0.2535 0.6555 0.060 Uiso 0.234(6) 1 calc PR A 2
C8C' C 0.3492(9) 0.1409(12) 0.6485(6) 0.360(15) Uani 0.234(6) 1 d PD A 2
H8CD H 0.3136 0.1396 0.6196 0.540 Uiso 0.234(6) 1 calc PR A 2
H8CE H 0.3385 0.0927 0.6661 0.540 Uiso 0.234(6) 1 calc PR A 2
H8CF H 0.4144 0.1454 0.6411 0.540 Uiso 0.234(6) 1 calc PR A 2
O1W O 0.6707(7) -0.1416(4) 0.71675(16) 0.241(5) Uani 1 1 d . . .
H1W1 H 0.6580 -0.1870 0.6877 0.289 Uiso 1 1 d . . .
H1W2 H 0.7162 -0.1062 0.7007 0.289 Uiso 1 1 d . . .
O2W O 0.481(2) -0.027(2) 0.7172(7) 0.45(3) Uani 0.50 1 d P . .
H2W1 H 0.5346 -0.0611 0.7227 0.539 Uiso 0.50 1 d P . .
H2W2 H 0.4792 0.0084 0.6918 0.539 Uiso 0.50 1 d P . .

loop_
_atom_site_aniso_label
_atom_site_aniso_U_11
_atom_site_aniso_U_22
_atom_site_aniso_U_33
_atom_site_aniso_U_23
_atom_site_aniso_U_13
_atom_site_aniso_U_12
O1 0.0430(9) 0.0435(9) 0.0523(10) -0.0197(8) 0.0093(8) -0.0026(8)
O2 0.0570(12) 0.0398(9) 0.0720(14) 0.0120(9) 0.0176(10) -0.0095(9)
O3 0.103(2) 0.0438(10) 0.0631(13) 0.0069(9) -0.0237(13) -0.0368(12)
O4 0.0509(11) 0.0849(15) 0.0359(9) 0.0009(9) -0.0039(8) -0.0212(11)
N1 0.0300(7) 0.0227(7) 0.0260(7) 0.0015(6) 0.0000(6) -0.0006(6)
C2 0.0288(9) 0.0274(8) 0.0330(9) -0.0006(7) 0.0040(7) -0.0027(7)
C3 0.0361(10) 0.0303(9) 0.0351(10) -0.0061(7) 0.0116(8) -0.0052(8)
N4 0.0286(8) 0.0267(8) 0.0377(9) -0.0022(7) 0.0066(7) -0.0008(6)
C5 0.0273(8) 0.0301(9) 0.0369(10) -0.0032(8) -0.0001(8) 0.0016(7)
C6 0.0226(8) 0.0251(8) 0.0496(12) -0.0006(8) -0.0046(8) 0.0008(7)
N7 0.0239(7) 0.0273(8) 0.0458(10) 0.0036(7) -0.0039(7) 0.0002(6)
C8 0.0323(10) 0.0362(11) 0.0582(14) -0.0115(10) -0.0062(10) -0.0007(9)
C9 0.0395(13) 0.0391(12) 0.082(2) -0.0160(13) -0.0021(13) -0.0126(10)
C10 0.0384(12) 0.0385(12) 0.0741(18) -0.0073(12) 0.0019(12) -0.0164(10)
C11 0.0261(9) 0.0317(9) 0.0553(13) 0.0045(9) -0.0017(9) -0.0031(8)
C12 0.0311(10) 0.0386(11) 0.0546(13) 0.0059(10) 0.0041(10) -0.0065(9)
N13 0.0355(9) 0.0362(9) 0.0468(11) 0.0045(8) 0.0107(8) -0.0090(8)
C14 0.0408(12) 0.0412(11) 0.0427(12) 0.0065(9) 0.0082(10) -0.0070(9)
C15 0.0378(12) 0.0416(12) 0.0525(14) 0.0119(10) 0.0117(10) -0.0083(9)
N16 0.0363(9) 0.0437(10) 0.0503(11) 0.0064(9) 0.0046(9) -0.0075(8)
C17 0.0423(14) 0.0624(17) 0.0674(18) 0.0100(14) -0.0022(13) -0.0193(13)
C18 0.0692(19) 0.0462(14) 0.0619(17) 0.0073(12) -0.0039(15) -0.0276(14)
N19 0.0576(14) 0.0344(10) 0.0559(13) 0.0016(9) -0.0136(11) -0.0155(10)
C20 0.0663(17) 0.0293(10) 0.0493(13) 0.0090(9) -0.0230(13) -0.0102(11)
C21 0.0479(13) 0.0315(10) 0.0466(13) -0.0001(9) -0.0193(10) 0.0023(9)
N22 0.0369(9) 0.0320(8) 0.0413(10) -0.0041(7) -0.0136(8) 0.0014(7)
C23 0.0602(17) 0.0451(14) 0.0602(16) -0.0153(12) -0.0232(14) 0.0092(12)
C24 0.0542(17) 0.085(2) 0.069(2) -0.0430(19) -0.0162(16) 0.0109(17)
C25 0.0383(13) 0.079(2) 0.0537(16) -0.0252(15) -0.0038(12) -0.0005(13)
C26 0.0340(11) 0.0466(12) 0.0409(11) -0.0083(10) -0.0107(9) 0.0014(9)
C27 0.0317(10) 0.0501(13) 0.0406(12) 0.0003(10) -0.0076(9) -0.0057(9)
N28 0.0317(8) 0.0322(8) 0.0395(9) 0.0015(7) -0.0013(7) -0.0017(7)
C29 0.0346(10) 0.0288(9) 0.0383(10) 0.0035(8) -0.0022(8) -0.0017(8)
C30 0.0338(9) 0.0265(8) 0.0282(8) 0.0048(7) -0.0018(7) -0.0051(7)
C31 0.0343(9) 0.0219(8) 0.0277(8) 0.0026(6) -0.0021(7) -0.0029(7)
C32 0.0417(12) 0.0473(13) 0.0541(14) 0.0065(11) 0.0091(11) 0.0014(10)
F 0.1210(19) 0.0497(10) 0.0502(10) 0.0136(8) 0.0042(11) -0.0265(11)
N1C 0.0422(16) 0.0575(19) 0.0444(16) 0.000 0.0070(13) 0.000
C1C 0.054(2) 0.061(2) 0.0370(16) -0.0009(15) 0.0079(15) -0.0152(18)
C2C 0.122(5) 0.076(3) 0.0329(18) 0.0015(19) 0.020(2) 0.027(3)
C3C 0.061(2) 0.063(2) 0.052(2) 0.0068(17) 0.0032(18) -0.015(2)
C4C 0.163(7) 0.126(5) 0.132(5) -0.049(4) 0.067(5) 0.013(5)
C5C 0.060(2) 0.084(3) 0.105(4) -0.047(3) 0.049(3) -0.018(2)
C6C 0.111(5) 0.159(7) 0.222(10) -0.156(8) 0.122(6) -0.088(5)
C7C 0.29(2) 0.33(2) 0.48(3) -0.36(3) 0.29(2) -0.232(19)
C8C 0.125(10) 0.59(5) 0.36(3) 0.00(3) 0.000(13) -0.06(2)
C1C' 0.016(3) 0.019(3) 0.039(3) -0.001(2) -0.001(2) 0.012(2)
C2C' 0.113(9) 0.089(8) 0.104(9) -0.016(7) 0.016(7) -0.003(6)
C4C' 0.163(7) 0.126(5) 0.132(5) -0.049(4) 0.067(5) 0.013(5)
C5C' 0.070(6) 0.087(7) 0.054(6) -0.013(5) -0.004(5) -0.040(5)
C6C' 0.069(6) 0.069(6) 0.086(7) -0.005(5) 0.021(6) -0.029(5)
C7C' 0.040(6) 0.078(9) 0.032(5) 0.021(5) -0.014(4) -0.033(6)
C8C' 0.125(10) 0.59(5) 0.36(3) 0.00(3) 0.000(13) -0.06(2)
O1W 0.446(13) 0.198(5) 0.079(2) 0.062(3) -0.082(4) -0.231(8)
O2W 0.37(3) 0.75(5) 0.227(18) -0.31(3) 0.16(2) -0.38(4)

loop_
_atom_type_symbol
_atom_type_description
_atom_type_scat_dispersion_real
_atom_type_scat_dispersion_imag
_atom_type_scat_source
C C 0.0033 0.0016 'International Tables Vol C Tables 4.2.6.8 and 6.1.1.4'
H H 0.0000 0.0000 'International Tables Vol C Tables 4.2.6.8 and 6.1.1.4'
N N 0.0061 0.0033 'International Tables Vol C Tables 4.2.6.8 and 6.1.1.4'
O O 0.0106 0.0060 'International Tables Vol C Tables 4.2.6.8 and 6.1.1.4'
F F 0.0171 0.0103 'International Tables Vol C Tables 4.2.6.8 and 6.1.1.4'

loop_
_geom_angle_atom_site_label_1
_geom_angle_atom_site_label_2
_geom_angle_atom_site_label_3
_geom_angle
_geom_angle_site_symmetry_1
_geom_angle_site_symmetry_3
_geom_angle_publ_flag
C31 N1 C2 113.46(16) . . ?
C31 N1 C30 110.26(15) . . ?
C2 N1 C30 111.59(16) . . ?
N1 C2 C3 110.54(17) . . ?
N1 C2 H2A 109.5 . . ?
C3 C2 H2A 109.5 . . ?
N1 C2 H2B 109.5 . . ?
C3 C2 H2B 109.5 . . ?
H2A C2 H2B 108.1 . . ?
N4 C3 C2 109.83(17) . . ?
N4 C3 H3A 109.7 . . ?
C2 C3 H3A 109.7 . . ?
N4 C3 H3B 109.7 . . ?
C2 C3 H3B 109.7 . . ?
H3A C3 H3B 108.2 . . ?
C5 N4 C3 120.30(18) . . ?
C5 N4 H4N 115.3(18) . . ?
C3 N4 H4N 124.2(18) . . ?
O1 C5 N4 123.3(2) . . ?
O1 C5 C6 119.8(2) . . ?
N4 C5 C6 116.89(19) . . ?
N7 C6 C8 124.0(2) . . ?
N7 C6 C5 118.29(18) . . ?
C8 C6 C5 117.6(2) . . ?
C6 N7 C11 116.92(19) . . ?
C9 C8 C6 118.2(3) . . ?
C9 C8 H8 120.9 . . ?
C6 C8 H8 120.9 . . ?
C10 C9 C8 118.8(2) . . ?
C10 C9 H9 120.6 . . ?
C8 C9 H9 120.6 . . ?
C9 C10 C11 119.4(2) . . ?
C9 C10 H10 120.3 . . ?
C11 C10 H10 120.3 . . ?
N7 C11 C10 122.6(2) . . ?
N7 C11 C12 119.7(2) . . ?
C10 C11 C12 117.6(2) . . ?
O2 C12 N13 123.2(3) . . ?
O2 C12 C11 119.9(2) . . ?
N13 C12 C11 116.8(2) . . ?
C12 N13 C14 119.9(2) . . ?
C12 N13 H13N 121(2) . . ?
C14 N13 H13N 116(2) . . ?
N13 C14 C15 111.4(2) . . ?
N13 C14 H14A 109.4 . . ?
C15 C14 H14A 109.4 . . ?
N13 C14 H14B 109.4 . . ?
C15 C14 H14B 109.4 . . ?
H14A C14 H14B 108.0 . . ?
N16 C15 C14 111.58(19) . . ?
N16 C15 H15A 109.3 . . ?
C14 C15 H15A 109.3 . . ?
N16 C15 H15B 109.3 . . ?
C14 C15 H15B 109.3 . . ?
H15A C15 H15B 108.0 . . ?
C17 N16 C15 111.7(2) . . ?
C17 N16 C32 113.0(2) . . ?
C15 N16 C32 109.9(2) . . ?
N16 C17 C18 111.6(3) . . ?
N16 C17 H17A 109.3 . . ?
C18 C17 H17A 109.3 . . ?
N16 C17 H17B 109.3 . . ?
C18 C17 H17B 109.3 . . ?
H17A C17 H17B 108.0 . . ?
N19 C18 C17 110.8(2) . . ?
N19 C18 H18A 109.5 . . ?
C17 C18 H18A 109.5 . . ?
N19 C18 H18B 109.5 . . ?
C17 C18 H18B 109.5 . . ?
H18A C18 H18B 108.1 . . ?
C20 N19 C18 121.5(2) . . ?
C20 N19 H19N 127(3) . . ?
C18 N19 H19N 111(3) . . ?
O3 C20 N19 123.2(3) . . ?
O3 C20 C21 120.5(3) . . ?
N19 C20 C21 116.3(2) . . ?
N22 C21 C23 123.4(3) . . ?
N22 C21 C20 118.3(2) . . ?
C23 C21 C20 118.3(2) . . ?
C26 N22 C21 117.5(2) . . ?
C21 C23 C24 118.8(3) . . ?
C21 C23 H23 120.6 . . ?
C24 C23 H23 120.6 . . ?
C25 C24 C23 118.1(3) . . ?
C25 C24 H24 120.9 . . ?
C23 C24 H24 120.9 . . ?
C24 C25 C26 118.6(3) . . ?
C24 C25 H25 120.7 . . ?
C26 C25 H25 120.7 . . ?
N22 C26 C25 123.5(3) . . ?
N22 C26 C27 119.9(2) . . ?
C25 C26 C27 116.5(3) . . ?
O4 C27 N28 124.3(2) . . ?
O4 C27 C26 119.4(2) . . ?
N28 C27 C26 116.3(2) . . ?
C27 N28 C29 119.5(2) . . ?
C27 N28 H28N 121.8(16) . . ?
C29 N28 H28N 118.1(16) . . ?
N28 C29 C30 110.92(18) . . ?
N28 C29 H29A 109.5 . . ?
C30 C29 H29A 109.5 . . ?
N28 C29 H29B 109.5 . . ?
C30 C29 H29B 109.5 . . ?
H29A C29 H29B 108.0 . . ?
N1 C30 C29 111.31(17) . . ?
N1 C30 H30A 109.4 . . ?
C29 C30 H30A 109.4 . . ?
N1 C30 H30B 109.4 . . ?
C29 C30 H30B 109.4 . . ?
H30A C30 H30B 108.0 . . ?
N1 C31 C31 112.05(19) . 4_566 ?
N1 C31 H31A 109.2 . . ?
C31 C31 H31A 109.2 4_566 . ?
N1 C31 H31B 109.2 . . ?
C31 C31 H31B 109.2 4_566 . ?
H31A C31 H31B 107.9 . . ?
N16 C32 C32 111.6(3) . 4_566 ?
N16 C32 H32A 109.3 . . ?
C32 C32 H32A 109.3 4_566 . ?
N16 C32 H32B 109.3 . . ?
C32 C32 H32B 109.3 4_566 . ?
H32A C32 H32B 108.0 . . ?
C5C' N1C C5C' 122.1(16) . 3_656 ?
C5C' N1C C1C 73.7(6) . 3_656 ?
C5C' N1C C1C 141.7(8) 3_656 3_656 ?
C5C' N1C C1C 141.7(8) . . ?
C5C' N1C C1C 73.7(6) 3_656 . ?
C1C N1C C1C 117.3(4) 3_656 . ?
C5C' N1C C5C 103.9(9) . 3_656 ?
C5C' N1C C5C 36.8(6) 3_656 3_656 ?
C1C N1C C5C 109.1(2) 3_656 3_656 ?
C1C N1C C5C 105.9(3) . 3_656 ?
C5C' N1C C5C 36.8(6) . . ?
C5C' N1C C5C 103.9(9) 3_656 . ?
C1C N1C C5C 105.9(3) 3_656 . ?
C1C N1C C5C 109.1(2) . . ?
C5C N1C C5C 109.4(5) 3_656 . ?
C5C' N1C C1C' 106.0(6) . 3_656 ?
C5C' N1C C1C' 108.8(9) 3_656 3_656 ?
C1C N1C C1C' 36.0(3) 3_656 3_656 ?
C1C N1C C1C' 99.6(4) . 3_656 ?
C5C N1C C1C' 86.2(3) 3_656 3_656 ?
C5C N1C C1C' 141.3(4) . 3_656 ?
C5C' N1C C1C' 108.8(9) . . ?
C5C' N1C C1C' 106.0(6) 3_656 . ?
C1C N1C C1C' 99.6(4) 3_656 . ?
C1C N1C C1C' 36.0(3) . . ?
C5C N1C C1C' 141.3(4) 3_656 . ?
C5C N1C C1C' 86.2(3) . . ?
C1C' N1C C1C' 103.8(6) 3_656 . ?
C2C C1C N1C 114.5(3) . . ?
C2C C1C H1CA 108.6 . . ?
N1C C1C H1CA 108.6 . . ?
C2C C1C H1CB 108.6 . . ?
N1C C1C H1CB 108.6 . . ?
H1CA C1C H1CB 107.6 . . ?
C1C C2C C3C 106.7(4) . . ?
C1C C2C H2CA 110.4 . . ?
C3C C2C H2CA 110.4 . . ?
C1C C2C H2CB 110.4 . . ?
C3C C2C H2CB 110.4 . . ?
H2CA C2C H2CB 108.6 . . ?
C4C C3C C2C 110.5(5) . . ?
C4C C3C H3CA 109.6 . . ?
C2C C3C H3CA 109.6 . . ?
C4C C3C H3CB 109.6 . . ?
C2C C3C H3CB 109.6 . . ?
H3CA C3C H3CB 108.1 . . ?
C3C C4C H4CA 109.5 . . ?
C3C C4C H4CB 109.5 . . ?
H4CA C4C H4CB 109.5 . . ?
C3C C4C H4CC 109.5 . . ?
H4CA C4C H4CC 109.5 . . ?
H4CB C4C H4CC 109.5 . . ?
C6C C5C N1C 114.5(3) . . ?
C6C C5C H5CA 108.6 . . ?
N1C C5C H5CA 108.6 . . ?
C6C C5C H5CB 108.6 . . ?
N1C C5C H5CB 108.6 . . ?
H5CA C5C H5CB 107.6 . . ?
C7C C6C C5C 109.9(5) . . ?
C7C C6C H6CA 109.7 . . ?
C5C C6C H6CA 109.7 . . ?
C7C C6C H6CB 109.7 . . ?
C5C C6C H6CB 109.7 . . ?
H6CA C6C H6CB 108.2 . . ?
C6C C7C C8C 99.3(9) . . ?
C6C C7C H7CA 111.9 . . ?
C8C C7C H7CA 111.9 . . ?
C6C C7C H7CB 111.9 . . ?
C8C C7C H7CB 111.9 . . ?
H7CA C7C H7CB 109.6 . . ?
C7C C8C H8CA 109.5 . . ?
C7C C8C H8CB 109.5 . . ?
H8CA C8C H8CB 109.5 . . ?
C7C C8C H8CC 109.5 . . ?
H8CA C8C H8CC 109.5 . . ?
H8CB C8C H8CC 109.5 . . ?
C2C' C1C' N1C 125.3(8) . . ?
C2C' C1C' H1CC 106.0 . . ?
N1C C1C' H1CC 106.0 . . ?
C2C' C1C' H1CD 106.0 . . ?
N1C C1C' H1CD 106.0 . . ?
H1CC C1C' H1CD 106.3 . . ?
C3C' C2C' C1C' 100.2(10) . . ?
C3C' C2C' H2CC 111.7 . . ?
C1C' C2C' H2CC 111.7 . . ?
C3C' C2C' H2CD 111.7 . . ?
C1C' C2C' H2CD 111.7 . . ?
H2CC C2C' H2CD 109.5 . . ?
C2C' C3C' H3CC 105.8 . . ?
C2C' C3C' H3CD 105.8 . . ?
H3CC C3C' H3CD 106.2 . . ?
N1C C5C' C6C' 125.7(12) . . ?
N1C C5C' H5CC 105.9 . . ?
C6C' C5C' H5CC 105.9 . . ?
N1C C5C' H5CD 105.9 . . ?
C6C' C5C' H5CD 105.9 . . ?
H5CC C5C' H5CD 106.2 . . ?
C5C' C6C' C7C' 120.8(10) . . ?
C5C' C6C' H6CC 107.1 . . ?
C7C' C6C' H6CC 107.1 . . ?
C5C' C6C' H6CD 107.1 . . ?
C7C' C6C' H6CD 107.1 . . ?
H6CC C6C' H6CD 106.8 . . ?
C6C' C7C' H7CC 107.6 . . ?
C6C' C7C' H7CD 107.6 . . ?
H7CC C7C' H7CD 107.0 . . ?
H1W1 O1W H1W2 100.4 . . ?
H2W1 O2W H2W2 121.0 . . ?

loop_
_geom_bond_atom_site_label_1
_geom_bond_atom_site_label_2
_geom_bond_distance
_geom_bond_site_symmetry_2
_geom_bond_publ_flag
O1 C5 1.226(3) . ?
O2 C12 1.225(3) . ?
O3 C20 1.227(3) . ?
O4 C27 1.234(3) . ?
N1 C31 1.464(2) . ?
N1 C2 1.464(3) . ?
N1 C30 1.465(2) . ?
C2 C3 1.524(3) . ?
C2 H2A 0.9900 . ?
C2 H2B 0.9900 . ?
C3 N4 1.455(3) . ?
C3 H3A 0.9900 . ?
C3 H3B 0.9900 . ?
N4 C5 1.340(3) . ?
N4 H4N 0.81(3) . ?
C5 C6 1.512(3) . ?
C6 N7 1.334(3) . ?
C6 C8 1.392(3) . ?
N7 C11 1.338(3) . ?
C8 C9 1.375(4) . ?
C8 H8 0.9500 . ?
C9 C10 1.374(5) . ?
C9 H9 0.9500 . ?
C10 C11 1.394(3) . ?
C10 H10 0.9500 . ?
C11 C12 1.503(4) . ?
C12 N13 1.334(3) . ?
N13 C14 1.464(3) . ?
N13 H13N 0.78(3) . ?
C14 C15 1.517(4) . ?
C14 H14A 0.9900 . ?
C14 H14B 0.9900 . ?
C15 N16 1.475(3) . ?
C15 H15A 0.9900 . ?
C15 H15B 0.9900 . ?
N16 C17 1.454(4) . ?
N16 C32 1.478(4) . ?
C17 C18 1.507(5) . ?
C17 H17A 0.9900 . ?
C17 H17B 0.9900 . ?
C18 N19 1.468(4) . ?
C18 H18A 0.9900 . ?
C18 H18B 0.9900 . ?
N19 C20 1.313(4) . ?
N19 H19N 0.69(4) . ?
C20 C21 1.507(4) . ?
C21 N22 1.342(3) . ?
C21 C23 1.378(4) . ?
N22 C26 1.310(4) . ?
C23 C24 1.401(6) . ?
C23 H23 0.9500 . ?
C24 C25 1.369(5) . ?
C24 H24 0.9500 . ?
C25 C26 1.409(4) . ?
C25 H25 0.9500 . ?
C26 C27 1.518(4) . ?
C27 N28 1.326(3) . ?
N28 C29 1.458(3) . ?
N28 H28N 0.95(3) . ?
C29 C30 1.532(3) . ?
C29 H29A 0.9900 . ?
C29 H29B 0.9900 . ?
C30 H30A 0.9900 . ?
C30 H30B 0.9900 . ?
C31 C31 1.512(4) 4_566 ?
C31 H31A 0.9900 . ?
C31 H31B 0.9900 . ?
C32 C32 1.520(6) 4_566 ?
C32 H32A 0.9900 . ?
C32 H32B 0.9900 . ?
F H1F 1.245(6) . ?
N1C C5C' 1.443(13) . ?
N1C C5C' 1.443(12) 3_656 ?
N1C C1C 1.473(4) 3_656 ?
N1C C1C 1.473(4) . ?
N1C C5C 1.570(6) 3_656 ?
N1C C5C 1.570(6) . ?
N1C C1C' 1.643(7) 3_656 ?
N1C C1C' 1.643(7) . ?
C1C C2C 1.461(7) . ?
C1C H1CA 0.9900 . ?
C1C H1CB 0.9900 . ?
C2C C3C 1.624(6) . ?
C2C H2CA 0.9900 . ?
C2C H2CB 0.9900 . ?
C3C C4C 1.459(9) . ?
C3C H3CA 0.9900 . ?
C3C H3CB 0.9900 . ?
C4C H4CA 0.9800 . ?
C4C H4CB 0.9800 . ?
C4C H4CC 0.9800 . ?
C5C C6C 1.529(6) . ?
C5C H5CA 0.9900 . ?
C5C H5CB 0.9900 . ?
C6C C7C 1.456(12) . ?
C6C H6CA 0.9900 . ?
C6C H6CB 0.9900 . ?
C7C C8C 1.457(8) . ?
C7C H7CA 0.9900 . ?
C7C H7CB 0.9900 . ?
C8C H8CA 0.9800 . ?
C8C H8CB 0.9800 . ?
C8C H8CC 0.9800 . ?
C1C' C2C' 1.460(8) . ?
C1C' H1CC 0.9900 . ?
C1C' H1CD 0.9900 . ?
C2C' C3C' 1.455(12) . ?
C2C' H2CC 0.9900 . ?
C2C' H2CD 0.9900 . ?
C3C' H3CC 0.9900 . ?
C3C' H3CD 0.9900 . ?
C5C' C6C' 1.453(8) . ?
C5C' H5CC 0.9900 . ?
C5C' H5CD 0.9900 . ?
C6C' C7C' 1.457(8) . ?
C6C' H6CC 0.9900 . ?
C6C' H6CD 0.9900 . ?
C7C' H7CC 0.9900 . ?
C7C' H7CD 0.9900 . ?
O1W H1W1 1.1539 . ?
O1W H1W2 1.0112 . ?
O2W H2W1 0.9986 . ?
O2W H2W2 0.9427 . ?

loop_
_geom_hbond_atom_site_label_D
_geom_hbond_atom_site_label_H
_geom_hbond_atom_site_label_A
_geom_hbond_distance_DH
_geom_hbond_distance_HA
_geom_hbond_distance_DA
_geom_hbond_angle_DHA
_geom_hbond_site_symmetry_A
N4 H4N N1 0.81(3) 2.61(3) 2.839(2) 98(2) .
N4 H4N N7 0.81(3) 2.35(3) 2.755(3) 111(2) .
N13 H13N N7 0.78(3) 2.55(3) 2.802(3) 101(2) .
N13 H13N F 0.78(3) 2.03(3) 2.754(3) 155(3) .
N19 H19N N16 0.69(4) 2.55(4) 2.896(4) 114(4) .
N19 H19N N22 0.69(4) 2.51(4) 2.734(4) 102(3) .
N28 H28N N22 0.95(3) 2.50(3) 2.802(3) 98.5(18) .
N28 H28N F 0.95(3) 1.84(3) 2.724(3) 154(2) .
F H1F F 1.245(6) 1.245(6) 2.475(4) 168(4) 4_566
O1W H1W1 O3 1.15 1.66 2.753(5) 156.6 1_545
O1W H1W2 O4 1.01 1.81 2.786(5) 160.9 5_545

loop_
_geom_torsion_atom_site_label_1
_geom_torsion_atom_site_label_2
_geom_torsion_atom_site_label_3
_geom_torsion_atom_site_label_4
_geom_torsion
_geom_torsion_site_symmetry_1
_geom_torsion_site_symmetry_2
_geom_torsion_site_symmetry_3
_geom_torsion_site_symmetry_4
_geom_torsion_publ_flag
C31 N1 C2 C3 -156.12(16) . . . . ?
C30 N1 C2 C3 78.6(2) . . . . ?
N1 C2 C3 N4 56.0(2) . . . . ?
C2 C3 N4 C5 158.86(19) . . . . ?
C3 N4 C5 O1 -1.6(3) . . . . ?
C3 N4 C5 C6 179.96(19) . . . . ?
O1 C5 C6 N7 -171.0(2) . . . . ?
N4 C5 C6 N7 7.5(3) . . . . ?
O1 C5 C6 C8 6.4(3) . . . . ?
N4 C5 C6 C8 -175.1(2) . . . . ?
C8 C6 N7 C11 -2.0(3) . . . . ?
C5 C6 N7 C11 175.20(19) . . . . ?
N7 C6 C8 C9 1.4(4) . . . . ?
C5 C6 C8 C9 -175.8(2) . . . . ?
C6 C8 C9 C10 0.7(4) . . . . ?
C8 C9 C10 C11 -2.2(5) . . . . ?
C6 N7 C11 C10 0.4(3) . . . . ?
C6 N7 C11 C12 -179.0(2) . . . . ?
C9 C10 C11 N7 1.6(4) . . . . ?
C9 C10 C11 C12 -178.9(3) . . . . ?
N7 C11 C12 O2 161.5(2) . . . . ?
C10 C11 C12 O2 -17.9(4) . . . . ?
N7 C11 C12 N13 -21.3(3) . . . . ?
C10 C11 C12 N13 159.3(3) . . . . ?
O2 C12 N13 C14 5.7(4) . . . . ?
C11 C12 N13 C14 -171.4(2) . . . . ?
C12 N13 C14 C15 70.6(3) . . . . ?
N13 C14 C15 N16 64.1(3) . . . . ?
C14 C15 N16 C17 -145.3(3) . . . . ?
C14 C15 N16 C32 88.4(3) . . . . ?
C15 N16 C17 C18 73.2(3) . . . . ?
C32 N16 C17 C18 -162.2(2) . . . . ?
N16 C17 C18 N19 59.3(4) . . . . ?
C17 C18 N19 C20 154.3(3) . . . . ?
C18 N19 C20 O3 -1.3(4) . . . . ?
C18 N19 C20 C21 179.3(3) . . . . ?
O3 C20 C21 N22 -167.8(3) . . . . ?
N19 C20 C21 N22 11.6(3) . . . . ?
O3 C20 C21 C23 11.8(4) . . . . ?
N19 C20 C21 C23 -168.8(2) . . . . ?
C23 C21 N22 C26 -2.7(3) . . . . ?
C20 C21 N22 C26 176.9(2) . . . . ?
N22 C21 C23 C24 0.7(4) . . . . ?
C20 C21 C23 C24 -178.9(3) . . . . ?
C21 C23 C24 C25 1.2(5) . . . . ?
C23 C24 C25 C26 -1.0(5) . . . . ?
C21 N22 C26 C25 2.8(4) . . . . ?
C21 N22 C26 C27 -177.5(2) . . . . ?
C24 C25 C26 N22 -1.0(5) . . . . ?
C24 C25 C26 C27 179.3(3) . . . . ?
N22 C26 C27 O4 156.9(3) . . . . ?
C25 C26 C27 O4 -23.4(4) . . . . ?
N22 C26 C27 N28 -24.4(3) . . . . ?
C25 C26 C27 N28 155.3(3) . . . . ?
O4 C27 N28 C29 7.3(4) . . . . ?
C26 C27 N28 C29 -171.34(19) . . . . ?
C27 N28 C29 C30 69.9(3) . . . . ?
C31 N1 C30 C29 86.0(2) . . . . ?
C2 N1 C30 C29 -146.98(17) . . . . ?
N28 C29 C30 N1 60.9(2) . . . . ?
C2 N1 C31 C31 67.83(15) . . . 4_566 ?
C30 N1 C31 C31 -166.18(11) . . . 4_566 ?
C17 N16 C32 C32 68.8(2) . . . 4_566 ?
C15 N16 C32 C32 -165.63(14) . . . 4_566 ?
C5C' N1C C1C C2C -47.1(13) . . . . ?
C5C' N1C C1C C2C -168.5(10) 3_656 . . . ?
C1C N1C C1C C2C 51.2(4) 3_656 . . . ?
C5C N1C C1C C2C 173.3(4) 3_656 . . . ?
C5C N1C C1C C2C -69.1(5) . . . . ?
C1C' N1C C1C C2C 84.5(5) 3_656 . . . ?
C1C' N1C C1C C2C -15.8(6) . . . . ?
N1C C1C C2C C3C 179.0(3) . . . . ?
C1C C2C C3C C4C 178.9(5) . . . . ?
C5C' N1C C5C C6C 33.4(15) . . . . ?
C5C' N1C C5C C6C -92.2(9) 3_656 . . . ?
C1C N1C C5C C6C 63.4(8) 3_656 . . . ?
C1C N1C C5C C6C -169.5(7) . . . . ?
C5C N1C C5C C6C -54.1(7) 3_656 . . . ?
C1C' N1C C5C C6C 54.9(10) 3_656 . . . ?
C1C' N1C C5C C6C 162.3(8) . . . . ?
N1C C5C C6C C7C 167.4(12) . . . . ?
C5C C6C C7C C8C 140.3(11) . . . . ?
C5C' N1C C1C' C2C' -178.4(15) . . . . ?
C5C' N1C C1C' C2C' 48.7(17) 3_656 . . . ?
C1C N1C C1C' C2C' -102.5(14) 3_656 . . . ?
C1C N1C C1C' C2C' 21.5(13) . . . . ?
C5C N1C C1C' C2C' 35.4(16) 3_656 . . . ?
C5C N1C C1C' C2C' 152.0(14) . . . . ?
C1C' N1C C1C' C2C' -65.9(14) 3_656 . . . ?
N1C C1C' C2C' C3C' 152.0(9) . . . . ?
C5C' N1C C5C' C6C' 64.1(17) 3_656 . . . ?
C1C N1C C5C' C6C' -155(2) 3_656 . . . ?
C1C N1C C5C' C6C' -41(3) . . . . ?
C5C N1C C5C' C6C' 99.3(19) 3_656 . . . ?
C5C N1C C5C' C6C' -4.6(11) . . . . ?
C1C' N1C C5C' C6C' -170.8(17) 3_656 . . . ?
C1C' N1C C5C' C6C' -60(2) . . . . ?
N1C C5C' C6C' C7C' 163.6(16) . . . . ?
